data_4022307
loop_
_publ_author_name
'Ramon Alib\'es'
'Pedro de March'
'Marta Figueredo'
'Josep Font'
'Xiaolin Fu'
'Marta Racamonde'
'\'Angel \'Alvarez-Larena'
'Juan F. Piniella'

_publ_contact_author
;
Ramon Alib\'es
Departament de Qu\'imica
Universitat Aut\`onoma de Barcelona
08193 Bellaterra
Spain
;
_publ_contact_author_email ramon.alibes@uab.es
_publ_contact_author_fax '34 93 5811265'
_publ_contact_author_phone '34 93 5812897'
_publ_section_title
;
 Photochemical [2 + 2] Cycloaddition of Acetylene
 to Chiral 2(5H)-Furanones
;
_journal_name_full 'Journal of Organic Chemistry'
_journal_page_first 1283
_journal_page_last 1289
_journal_paper_doi 10.1021/jo0264731
_journal_volume 68
_journal_year 2003
_chemical_formula_sum 'C18 H26 O5'
_chemical_formula_weight 322.39
_chemical_name_systematic
;
(1R,2S,5R)-menthyl[(1R,4S,5S)-2-oxo-3-oxabicyclo[3.2.0]hept-6-en-4-yl]
methyl carbonate
;
_space_group_IT_number 4
_symmetry_cell_setting monoclinic
_symmetry_space_group_name_Hall 'P 2yb'
_symmetry_space_group_name_H-M 'P 1 21 1'
_atom_sites_solution_hydrogens geom
_atom_sites_solution_primary direct
_atom_sites_solution_secondary difmap
_audit_creation_method SHELXL-97
_cell_angle_alpha 90.00
_cell_angle_beta 91.22(4)
_cell_angle_gamma 90.00
_cell_formula_units_Z 2
_cell_length_a 7.734(5)
_cell_length_b 6.724(10)
_cell_length_c 16.962(7)
_cell_measurement_reflns_used 25
_cell_measurement_temperature 293(2)
_cell_measurement_theta_max 13.84
_cell_measurement_theta_min 10.30
_cell_volume 881.9(15)
_computing_cell_refinement 'CAD4 (Enraf-Nonius)'
_computing_data_collection 'CAD4 (Enraf-Nonius)'
_computing_structure_refinement 'SHELXL-97 (Sheldrick, 1997)'
_computing_structure_solution 'SHELXS-86 (Sheldrick, 1985)'
_diffrn_ambient_temperature 293(2)
_diffrn_measured_fraction_theta_full 0.999
_diffrn_measured_fraction_theta_max 0.999
_diffrn_measurement_device_type 'Enraf-Nonius CAD4'
_diffrn_measurement_method 'omega/2theta scan'
_diffrn_radiation_monochromator graphite
_diffrn_radiation_source 'fine-focus sealed tube'
_diffrn_radiation_type MoK\a
_diffrn_radiation_wavelength 0.71069
_diffrn_reflns_av_R_equivalents 0.0000
_diffrn_reflns_av_sigmaI/netI 0.0135
_diffrn_reflns_limit_h_max 9
_diffrn_reflns_limit_h_min -9
_diffrn_reflns_limit_k_max 7
_diffrn_reflns_limit_k_min 0
_diffrn_reflns_limit_l_max 20
_diffrn_reflns_limit_l_min 0
_diffrn_reflns_number 1692
_diffrn_reflns_theta_full 25.00
_diffrn_reflns_theta_max 25.00
_diffrn_reflns_theta_min 1.20
_diffrn_standards_decay_% 0
_diffrn_standards_interval_time 120
_diffrn_standards_number 3
_exptl_absorpt_coefficient_mu 0.087
_exptl_absorpt_correction_T_max 1.000
_exptl_absorpt_correction_T_min 1.000
_exptl_absorpt_correction_type none
_exptl_crystal_colour colourless
_exptl_crystal_density_diffrn 1.214
_exptl_crystal_density_method 'not measured'
_exptl_crystal_description prism
_exptl_crystal_F_000 348
_exptl_crystal_size_max 0.97
_exptl_crystal_size_mid 0.29
_exptl_crystal_size_min 0l18
_refine_diff_density_max 0.125
_refine_diff_density_min -0.124
_refine_diff_density_rms 0.032
_refine_ls_abs_structure_details 'Flack H D (1983), Acta Cryst. A39, 876-881'
_refine_ls_abs_structure_Flack -0.7(12)
_refine_ls_extinction_method none
_refine_ls_goodness_of_fit_ref 1.084
_refine_ls_hydrogen_treatment noref
_refine_ls_matrix_type full
_refine_ls_number_parameters 208
_refine_ls_number_reflns 1692
_refine_ls_number_restraints 1
_refine_ls_restrained_S_all 1.083
_refine_ls_R_factor_all 0.0342
_refine_ls_R_factor_gt 0.0309
_refine_ls_shift/su_max 0.001
_refine_ls_shift/su_mean 0.000
_refine_ls_structure_factor_coef Fsqd
_refine_ls_weighting_details 'w=1/[\s^2^(Fo^2^)+(0.0679P)^2^+0.0223P] where P=(Fo^2^+2Fc^2^)/3'
_refine_ls_weighting_scheme calc
_refine_ls_wR_factor_gt 0.0914
_refine_ls_wR_factor_ref 0.0926
_reflns_number_gt 1539
_reflns_number_total 1692
_reflns_threshold_expression >2sigma(I)
_cod_data_source_file jo0264731si20021209_062153_1.cif
_cod_data_source_block compound3b
_cod_depositor_comments
;
The following automatic conversions were performed:

'_refine_ls_weighting_scheme' value 'calc
w=1/[\s^2^(Fo^2^)+(0.0679P)^2^+0.0223P] where P=(Fo^2^+2Fc^2^)/3' was
changed to 'calc'. New tag '_refine_ls_weighting_details' was
created. The value of the new tag was set to
'w=1/[\s^2^(Fo^2^)+(0.0679P)^2^+0.0223P] where P=(Fo^2^+2Fc^2^)/3'.

Automatic conversion script
Id: cif_fix_values 3143 2015-03-26 13:38:13Z robertas 
;
_cod_original_sg_symbol_H-M 'P 21'
_cod_database_code 4022307

loop_
_symmetry_equiv_pos_as_xyz
'x, y, z'
'-x, y+1/2, -z'

loop_
_atom_site_label
_atom_site_type_symbol
_atom_site_fract_x
_atom_site_fract_y
_atom_site_fract_z
_atom_site_U_iso_or_equiv
_atom_site_adp_type
_atom_site_occupancy
_atom_site_calc_flag
_atom_site_refinement_flags
O1 O -1.20134(19) -0.8393(3) -0.42499(9) 0.0562(4) Uani 1 d .
C2 C -1.2921(3) -0.9140(4) -0.36497(14) 0.0561(6) Uani 1 d .
C3 C -1.4257(3) -0.7681(4) -0.33913(12) 0.0523(5) Uani 1 d .
H3 H -1.4276 -0.7391 -0.2825 0.063 Uiso 1 calc R
C4 C -1.6007(3) -0.8021(5) -0.37998(14) 0.0634(7) Uani 1 d .
H4 H -1.6883 -0.8951 -0.3734 0.076 Uiso 1 calc R
C5 C -1.5815(3) -0.6501(5) -0.42816(15) 0.0649(7) Uani 1 d .
H5 H -1.6511 -0.5994 -0.4688 0.078 Uiso 1 calc R
C6 C -1.4080(3) -0.5866(4) -0.39478(12) 0.0484(5) Uani 1 d .
H6 H -1.4058 -0.4565 -0.3687 0.058 Uiso 1 calc R
C7 C -1.2505(3) -0.6339(3) -0.44503(11) 0.0470(5) Uani 1 d .
H7 H -1.2862 -0.6294 -0.5008 0.056 Uiso 1 calc R
O8 O -1.2660(3) -1.0806(3) -0.34033(14) 0.0868(6) Uani 1 d .
C9 C -1.0993(3) -0.4979(4) -0.43280(11) 0.0511(5) Uani 1 d .
H9A H -0.9993 -0.5500 -0.4595 0.061 Uiso 1 calc R
H9B H -1.1258 -0.3675 -0.4543 0.061 Uiso 1 calc R
O10 O -1.06297(16) -0.4832(2) -0.34944(7) 0.0454(3) Uani 1 d .
C11 C -0.9397(2) -0.3523(3) -0.32925(11) 0.0420(4) Uani 1 d .
O12 O -0.8530(2) -0.2592(3) -0.37351(8) 0.0622(5) Uani 1 d .
O13 O -0.93096(17) -0.3468(2) -0.25093(7) 0.0456(3) Uani 1 d .
C14 C -0.7887(2) -0.2345(3) -0.21494(11) 0.0434(4) Uani 1 d .
H14 H -0.7555 -0.1264 -0.2503 0.052 Uiso 1 calc R
C15 C -0.8549(3) -0.1466(3) -0.13791(11) 0.0447(5) Uani 1 d .
H15 H -0.8940 -0.2585 -0.1058 0.054 Uiso 1 calc R
C16 C -0.7030(3) -0.0509(4) -0.09314(15) 0.0620(6) Uani 1 d .
H16A H -0.7420 -0.0025 -0.0427 0.074 Uiso 1 calc R
H16B H -0.6617 0.0622 -0.1229 0.074 Uiso 1 calc R
C17 C -0.5538(3) -0.1986(5) -0.07947(14) 0.0638(7) Uani 1 d .
H17A H -0.4600 -0.1323 -0.0511 0.077 Uiso 1 calc R
H17B H -0.5934 -0.3076 -0.0470 0.077 Uiso 1 calc R
C18 C -0.4871(2) -0.2809(4) -0.15629(12) 0.0516(5) Uani 1 d .
H18 H -0.4416 -0.1703 -0.1872 0.062 Uiso 1 calc R
C19 C -0.6371(3) -0.3746(4) -0.20270(13) 0.0520(5) Uani 1 d .
H19A H -0.5965 -0.4171 -0.2537 0.062 Uiso 1 calc R
H19B H -0.6760 -0.4918 -0.1748 0.062 Uiso 1 calc R
C20 C -1.0113(3) -0.0084(4) -0.15060(14) 0.0543(5) Uani 1 d .
H20 H -1.1005 -0.0867 -0.1784 0.065 Uiso 1 calc R
C21 C -1.0880(4) 0.0551(6) -0.07189(19) 0.0879(9) Uani 1 d .
H21A H -1.1846 0.1420 -0.0817 0.132 Uiso 1 calc R
H21B H -1.0016 0.1236 -0.0408 0.132 Uiso 1 calc R
H21C H -1.1260 -0.0604 -0.0439 0.132 Uiso 1 calc R
C22 C -0.9755(4) 0.1722(5) -0.2021(2) 0.0968(11) Uani 1 d .
H22A H -1.0788 0.2506 -0.2076 0.145 Uiso 1 calc R
H22B H -0.9397 0.1288 -0.2531 0.145 Uiso 1 calc R
H22C H -0.8856 0.2510 -0.1778 0.145 Uiso 1 calc R
C23 C -0.3431(3) -0.4317(5) -0.14311(18) 0.0709(7) Uani 1 d .
H23A H -0.3048 -0.4797 -0.1931 0.106 Uiso 1 calc R
H23B H -0.3853 -0.5410 -0.1126 0.106 Uiso 1 calc R
H23C H -0.2481 -0.3697 -0.1153 0.106 Uiso 1 calc R

loop_
_atom_site_aniso_label
_atom_site_aniso_U_11
_atom_site_aniso_U_22
_atom_site_aniso_U_33
_atom_site_aniso_U_23
_atom_site_aniso_U_13
_atom_site_aniso_U_12
O1 0.0637(9) 0.0461(9) 0.0591(9) -0.0117(8) 0.0071(7) 0.0064(7)
C2 0.0715(14) 0.0436(13) 0.0528(12) -0.0033(10) -0.0035(10) 0.0028(11)
C3 0.0638(12) 0.0514(12) 0.0418(10) -0.0007(10) 0.0043(8) 0.0019(11)
C4 0.0562(12) 0.0659(17) 0.0682(14) -0.0017(13) 0.0069(10) -0.0144(12)
C5 0.0501(12) 0.0756(17) 0.0687(14) 0.0113(14) -0.0083(10) -0.0023(12)
C6 0.0518(10) 0.0416(11) 0.0518(11) -0.0029(10) 0.0022(8) 0.0027(9)
C7 0.0549(11) 0.0475(12) 0.0384(9) -0.0029(9) -0.0007(8) 0.0004(10)
O8 0.1112(15) 0.0489(11) 0.1001(15) 0.0130(11) 0.0006(12) 0.0165(11)
C9 0.0552(11) 0.0594(13) 0.0388(10) -0.0017(10) 0.0035(8) -0.0049(12)
O10 0.0521(7) 0.0450(8) 0.0391(6) 0.0016(6) -0.0006(5) -0.0070(7)
C11 0.0448(9) 0.0400(10) 0.0413(9) 0.0001(9) 0.0032(7) 0.0019(9)
O12 0.0682(9) 0.0732(11) 0.0456(8) 0.0013(8) 0.0085(7) -0.0248(9)
O13 0.0500(7) 0.0473(8) 0.0393(7) 0.0024(6) -0.0003(5) -0.0094(7)
C14 0.0458(10) 0.0427(11) 0.0416(9) 0.0009(9) 0.0004(7) -0.0065(9)
C15 0.0502(10) 0.0398(10) 0.0442(10) -0.0021(9) 0.0033(8) -0.0013(9)
C16 0.0588(12) 0.0642(16) 0.0625(13) -0.0217(12) -0.0058(10) 0.0055(12)
C17 0.0549(12) 0.0806(19) 0.0554(12) -0.0129(13) -0.0105(10) 0.0050(13)
C18 0.0462(10) 0.0532(13) 0.0553(11) -0.0001(11) -0.0014(8) 0.0000(10)
C19 0.0506(10) 0.0511(12) 0.0544(11) -0.0093(10) 0.0031(8) 0.0030(10)
C20 0.0527(11) 0.0427(11) 0.0674(13) -0.0010(11) 0.0016(9) 0.0023(10)
C21 0.0815(17) 0.089(2) 0.094(2) -0.0223(18) 0.0117(15) 0.0276(18)
C22 0.0825(18) 0.0615(19) 0.147(3) 0.038(2) 0.0081(19) 0.0141(16)
C23 0.0528(12) 0.0727(18) 0.0871(18) -0.0046(15) -0.0020(11) 0.0094(13)

loop_
_atom_type_symbol
_atom_type_description
_atom_type_scat_dispersion_real
_atom_type_scat_dispersion_imag
_atom_type_scat_source
C C 0.0033 0.0016 'International Tables Vol C Tables 4.2.6.8 and 6.1.1.4'
H H 0.0000 0.0000 'International Tables Vol C Tables 4.2.6.8 and 6.1.1.4'
O O 0.0106 0.0060 'International Tables Vol C Tables 4.2.6.8 and 6.1.1.4'

loop_
_geom_angle_atom_site_label_1
_geom_angle_atom_site_label_2
_geom_angle_atom_site_label_3
_geom_angle
C2 O1 C7 112.90(18)
O8 C2 O1 121.4(3)
O8 C2 C3 128.0(3)
O1 C2 C3 110.6(2)
C2 C3 C4 112.4(2)
C2 C3 C6 105.50(18)
C4 C3 C6 85.99(18)
C5 C4 C3 93.1(2)
C4 C5 C6 95.6(2)
C5 C6 C7 116.3(2)
C5 C6 C3 85.22(18)
C7 C6 C3 104.83(19)
O1 C7 C9 110.19(19)
O1 C7 C6 105.70(18)
C9 C7 C6 115.06(19)
O10 C9 C7 108.29(17)
C11 O10 C9 114.83(16)
O12 C11 O13 126.60(19)
O12 C11 O10 126.24(18)
O13 C11 O10 107.16(16)
C11 O13 C14 117.04(15)
O13 C14 C19 108.05(19)
O13 C14 C15 107.09(15)
C19 C14 C15 113.24(17)
C16 C15 C14 108.62(17)
C16 C15 C20 114.2(2)
C14 C15 C20 112.95(17)
C15 C16 C17 111.7(2)
C18 C17 C16 112.00(19)
C17 C18 C23 112.3(2)
C17 C18 C19 108.98(17)
C23 C18 C19 110.3(2)
C14 C19 C18 113.1(2)
C22 C20 C21 110.8(3)
C22 C20 C15 114.2(2)
C21 C20 C15 111.4(2)

loop_
_geom_bond_atom_site_label_1
_geom_bond_atom_site_label_2
_geom_bond_distance
O1 C2 1.346(3)
O1 C7 1.470(4)
C2 O8 1.211(4)
C2 C3 1.497(4)
C3 C4 1.525(3)
C3 C6 1.551(4)
C4 C5 1.319(4)
C5 C6 1.507(3)
C6 C7 1.535(3)
C7 C9 1.495(3)
C9 O10 1.439(2)
O10 C11 1.337(3)
C11 O12 1.195(3)
C11 O13 1.329(2)
O13 C14 1.458(2)
C14 C19 1.515(3)
C14 C15 1.532(3)
C15 C16 1.527(3)
C15 C20 1.537(3)
C16 C17 1.537(4)
C17 C18 1.516(3)
C18 C23 1.519(4)
C18 C19 1.525(3)
C20 C22 1.524(4)
C20 C21 1.533(4)

loop_
_cod_related_entry_id
_cod_related_entry_database
_cod_related_entry_code
1 ChemSpider 21176905
